data_7012415
loop_
_publ_author_name
'Caltagirone, Claudia'
'Bencini, Andrea'
'Demartin, Francesco'
'Devillanova, Francesco A.'
'Garau, Alessandra'
'Isaia, Francesco'
'Lippolis, Vito'
'Mariani, Palma'
'Papke, Ulrich'
'Tei, Lorenzo'
'Verani, Gaetano'

_publ_section_title
;
 Redox chemosensors: coordination chemistry towards CuII, ZnII, CdII,
 HgII, and PbII of 1-aza-4,10-dithia-7-oxacyclododecane ([12]aneNS2O)
 and its N-ferrocenylmethyl derivativeElectronic supplementary
 information (ESI) available: synthetic details including analytical
 and spectroscopic data for the isolated complexes. Ortep views of the
 coordination sphere around the metal centres in 1, 2 and 5. See
 http://www.rsc.org/suppdata/dt/b2/b210806m/
;
_journal_issue 5
_journal_name_full 'Dalton Transactions'
_journal_page_first 901
_journal_paper_doi 10.1039/b210806m
_journal_year 2003
_chemical_formula_analytical 'C19 H28 Fe N O S2 1+, I 1-'
_chemical_formula_sum 'C19 H28 Fe I N O S2'
_chemical_formula_weight 533.29
_chemical_name_systematic
;
?
;
_space_group_IT_number 33
_symmetry_cell_setting orthorhombic
_symmetry_space_group_name_Hall 'P 2c -2n'
_symmetry_space_group_name_H-M 'P n a 21'
_atom_sites_solution_hydrogens geom
_atom_sites_solution_primary direct
_atom_sites_solution_secondary difmap
_audit_creation_method SHELXL
_cell_angle_alpha 90.00
_cell_angle_beta 90.00
_cell_angle_gamma 90.00
_cell_formula_units_Z 4
_cell_length_a 11.4740(10)
_cell_length_b 17.1420(10)
_cell_length_c 10.7710(10)
_cell_measurement_reflns_used 6840
_cell_measurement_temperature 293(2)
_cell_measurement_theta_max 48.9
_cell_measurement_theta_min 3.0
_cell_volume 2118.5(3)
_computing_structure_refinement 'SHELXL-93 (Sheldrick, 1993)'
_diffrn_ambient_temperature 293(2)
_diffrn_measurement_device 'SMART CCD DIFFRACTOMETER'
_diffrn_measurement_method 'omega scan'
_diffrn_radiation_monochromator graphite
_diffrn_radiation_source 'fine-focus sealed tube'
_diffrn_radiation_type MoK\a
_diffrn_radiation_wavelength 0.71073
_diffrn_reflns_av_R_equivalents 0.0350
_diffrn_reflns_av_sigmaI/netI 0.3150
_diffrn_reflns_limit_h_max 17
_diffrn_reflns_limit_h_min 0
_diffrn_reflns_limit_k_max 25
_diffrn_reflns_limit_k_min 0
_diffrn_reflns_limit_l_max 15
_diffrn_reflns_limit_l_min 0
_diffrn_reflns_number 27925
_diffrn_reflns_theta_max 32.23
_diffrn_reflns_theta_min 2.14
_exptl_absorpt_coefficient_mu 2.374
_exptl_absorpt_correction_T_max 1.000
_exptl_absorpt_correction_T_min 0.903
_exptl_absorpt_correction_type SADABS
_exptl_crystal_colour yellow-orange
_exptl_crystal_density_diffrn 1.672
_exptl_crystal_description prism
_exptl_crystal_F_000 1072
_exptl_crystal_size_max 0.13
_exptl_crystal_size_mid 0.11
_exptl_crystal_size_min 0.09
_refine_diff_density_max 0.483
_refine_diff_density_min -0.364
_refine_diff_density_rms 0.057
_refine_ls_abs_structure_details 'Flack H D (1983), Acta Cryst. A39, 876-881'
_refine_ls_abs_structure_Flack 0.05(2)
_refine_ls_extinction_method none
_refine_ls_goodness_of_fit_all 0.550
_refine_ls_goodness_of_fit_obs 0.690
_refine_ls_matrix_type full
_refine_ls_number_parameters 282
_refine_ls_number_reflns 3762
_refine_ls_number_restraints 1
_refine_ls_restrained_S_all 0.550
_refine_ls_restrained_S_obs 0.690
_refine_ls_R_factor_all 0.0389
_refine_ls_R_factor_obs 0.0246
_refine_ls_shift/esd_max 0.414
_refine_ls_shift/esd_mean 0.006
_refine_ls_structure_factor_coef Fsqd
_refine_ls_weighting_details 'w=1/[\s^2^(Fo^2^)+(0.0000P)^2^+0.0000P] where P=(Fo^2^+2Fc^2^)/3'
_refine_ls_weighting_scheme calc
_refine_ls_wR_factor_all 0.0485
_refine_ls_wR_factor_obs 0.0470
_reflns_number_observed 2354
_reflns_number_total 3762
_reflns_observed_criterion >2sigma(I)
_cod_data_source_file b210806m.txt
_cod_data_source_block da177
_cod_depositor_comments
;
The following automatic conversions were performed:

'_refine_ls_weighting_scheme' value 'calc
w=1/[\s^2^(Fo^2^)+(0.0000P)^2^+0.0000P] where P=(Fo^2^+2Fc^2^)/3' was
changed to 'calc'. New tag '_refine_ls_weighting_details' was
created. The value of the new tag was set to
'w=1/[\s^2^(Fo^2^)+(0.0000P)^2^+0.0000P] where P=(Fo^2^+2Fc^2^)/3'.

Automatic conversion script
Id: cif_fix_values 3143 2015-03-26 13:38:13Z robertas 
;
_cod_original_sg_symbol_H-M Pna21
_cod_database_code 7012415

loop_
_symmetry_equiv_pos_as_xyz
'x, y, z'
'-x, -y, z+1/2'
'-x+1/2, y+1/2, z+1/2'
'x+1/2, -y+1/2, z'

loop_
_atom_site_aniso_label
_atom_site_aniso_U_11
_atom_site_aniso_U_22
_atom_site_aniso_U_33
_atom_site_aniso_U_23
_atom_site_aniso_U_13
_atom_site_aniso_U_12
I 0.04815(11) 0.04902(11) 0.0738(2) -0.0157(2) 0.0070(2) -0.00317(11)
Fe 0.0460(3) 0.0449(3) 0.0333(2) -0.0007(2) 0.0044(3) 0.0033(2)
S10 0.0706(6) 0.0381(5) 0.0557(6) -0.0040(4) -0.0051(5) -0.0029(4)
S4 0.0366(5) 0.0636(6) 0.0547(6) -0.0102(5) -0.0040(4) 0.0043(4)
O7 0.0483(12) 0.0514(12) 0.0515(14) 0.004(2) 0.005(2) -0.0069(10)
N1 0.0343(14) 0.0335(14) 0.0329(15) -0.0011(11) 0.0005(12) -0.0031(11)
C12 0.036(2) 0.046(2) 0.038(2) 0.000(2) -0.006(2) -0.0011(15)
C11 0.044(2) 0.051(2) 0.044(2) 0.003(2) -0.006(2) 0.007(2)
C9 0.078(3) 0.048(2) 0.045(2) 0.004(2) -0.008(2) -0.001(2)
C8 0.079(3) 0.053(2) 0.047(2) 0.006(2) 0.009(2) -0.019(2)
C6 0.047(2) 0.077(3) 0.050(3) -0.002(2) 0.013(2) -0.011(2)
C5 0.044(2) 0.068(2) 0.051(3) -0.013(2) 0.009(2) 0.001(2)
C3 0.050(2) 0.044(2) 0.050(2) -0.006(2) 0.006(2) 0.007(2)
C2 0.038(2) 0.038(2) 0.039(2) -0.007(2) 0.007(2) -0.0054(14)
C13 0.035(2) 0.035(2) 0.037(2) -0.004(2) -0.0031(15) -0.0016(15)
C14 0.038(2) 0.034(2) 0.031(2) -0.0023(14) 0.0014(15) 0.0009(15)
C15 0.038(2) 0.045(2) 0.041(2) -0.004(2) -0.002(2) 0.0049(14)
C16 0.043(2) 0.061(2) 0.045(2) -0.007(2) 0.007(2) -0.004(2)
C17 0.067(2) 0.039(2) 0.054(3) -0.003(2) 0.010(2) -0.010(2)
C18 0.055(2) 0.033(2) 0.046(2) -0.0033(15) 0.012(2) 0.003(2)
C19A 0.081(7) 0.088(8) 0.032(4) -0.014(5) 0.009(4) 0.030(6)
C20A 0.096(9) 0.069(6) 0.042(5) -0.016(4) -0.021(6) -0.014(6)
C19B 0.034(5) 0.096(16) 0.039(8) -0.026(8) -0.024(6) 0.052(9)
C22A 0.084(9) 0.096(11) 0.054(7) -0.013(6) -0.041(6) 0.047(8)

loop_
_atom_site_label
_atom_site_type_symbol
_atom_site_fract_x
_atom_site_fract_y
_atom_site_fract_z
_atom_site_U_iso_or_equiv
_atom_site_thermal_displace_type
_atom_site_occupancy
_atom_site_calc_flag
_atom_site_refinement_flags
_atom_site_disorder_group
I I 0.63690(2) 0.606247(13) 0.37904(3) 0.05699(8) Uani 1 d . .
Fe Fe -0.32232(5) 0.33602(3) 0.49558(5) 0.04139(12) Uani 1 d . .
S10 S -0.25086(9) 0.56015(5) 0.02815(10) 0.0548(3) Uani 1 d . .
S4 S 0.04126(8) 0.33569(6) 0.07638(10) 0.0516(2) Uani 1 d . .
O7 O -0.0922(2) 0.43897(12) -0.1169(3) 0.0504(5) Uani 1 d . .
N1 N -0.2250(2) 0.38247(15) 0.1045(3) 0.0336(6) Uani 1 d . .
C12 C -0.3379(3) 0.4068(2) 0.0448(4) 0.0402(8) Uani 1 d . .
H12A H -0.4007(3) 0.3754(2) 0.0787(4) 0.030(9) Uiso 1 calc R .
H12B H -0.3337(3) 0.3965(2) -0.0436(4) 0.043(10) Uiso 1 calc R .
C11 C -0.3656(3) 0.4923(2) 0.0648(4) 0.0467(8) Uani 1 d . .
H11A H -0.3870(3) 0.4995(2) 0.1512(4) 0.033(9) Uiso 1 calc R .
H11B H -0.4332(3) 0.5054(2) 0.0149(4) 0.066(12) Uiso 1 calc R .
C9 C -0.2297(4) 0.5436(2) -0.1369(4) 0.0566(10) Uani 1 d . .
H9A H -0.2868(4) 0.5060(2) -0.1657(4) 0.043(10) Uiso 1 calc R .
H9B H -0.2430(4) 0.5921(2) -0.1812(4) 2.000(721) Uiso 1 calc R .
C8 C -0.1096(4) 0.5141(2) -0.1668(4) 0.0597(11) Uani 1 d . .
H8A H -0.0993(4) 0.5123(2) -0.2562(4) 0.065(12) Uiso 1 calc R .
H8B H -0.0519(4) 0.5496(2) -0.1330(4) 0.051(10) Uiso 1 calc R .
C6 C 0.0211(3) 0.4110(2) -0.1482(4) 0.0580(11) Uani 1 d . .
H6A H 0.0794(3) 0.4474(2) -0.1185(4) 0.051(9) Uiso 1 calc R .
H6B H 0.0283(3) 0.4075(2) -0.2378(4) 0.067(12) Uiso 1 calc R .
C5 C 0.0422(3) 0.3327(2) -0.0921(4) 0.0545(10) Uani 1 d . .
H5A H 0.1170(3) 0.3131(2) -0.1203(4) 0.050(9) Uiso 1 calc R .
H5B H -0.0175(3) 0.2968(2) -0.1204(4) 0.055(10) Uiso 1 calc R .
C3 C -0.0801(3) 0.2729(2) 0.1120(4) 0.0480(9) Uani 1 d . .
H3A H -0.0651(3) 0.2218(2) 0.0767(4) 0.066(12) Uiso 1 calc R .
H3B H -0.0847(3) 0.2668(2) 0.2014(4) 0.028(8) Uiso 1 calc R .
C2 C -0.1961(3) 0.3013(2) 0.0654(3) 0.0386(8) Uani 1 d . .
H2A H -0.1963(3) 0.2989(2) -0.0246(3) 0.051(11) Uiso 1 calc R .
H2B H -0.2565(3) 0.2665(2) 0.0952(3) 0.035(9) Uiso 1 calc R .
C13 C -0.2252(3) 0.3935(2) 0.2447(3) 0.0354(7) Uani 1 d . .
C14 C -0.3135(3) 0.3462(2) 0.3104(3) 0.0343(8) Uani 1 d . .
C15 C -0.4228(3) 0.3739(2) 0.3540(3) 0.0416(8) Uani 1 d . .
C16 C -0.4797(3) 0.3124(2) 0.4173(3) 0.0497(9) Uani 1 d . .
C17 C -0.4060(3) 0.2464(2) 0.4128(4) 0.0537(10) Uani 1 d . .
H17 H -0.4223(3) 0.1980(2) 0.4479(4) 0.067(13) Uiso 1 calc R .
C18 C -0.3040(3) 0.2654(2) 0.3469(3) 0.0445(9) Uani 1 d . .
C19A C -0.3549(10) 0.3740(10) 0.6738(8) 0.067(3) Uani 0.60 d P .
C20A C -0.2923(15) 0.4316(5) 0.6073(10) 0.069(3) Uani 0.60 d P .
C19B C -0.1764(15) 0.3499(14) 0.5867(17) 0.056(6) Uani 0.40 d P .
C22A C -0.1730(16) 0.3192(11) 0.6148(14) 0.078(4) Uani 0.60 d P .
H1 H -0.1634(30) 0.4121(20) 0.0768(35) 0.042(10) Uiso 1 d . .
C22B C -0.3450(15) 0.3379(10) 0.6849(14) 0.051(4) Uiso 0.40 d P .
C21B C -0.3359(13) 0.4139(10) 0.6372(17) 0.048(4) Uiso 0.40 d P .
C21A C -0.1903(11) 0.3974(8) 0.5702(9) 0.058(2) Uiso 0.60 d P .
C20B C -0.2263(16) 0.4266(9) 0.5747(14) 0.051(3) Uiso 0.40 d P .
C23B C -0.2437(17) 0.2979(9) 0.6614(15) 0.054(3) Uiso 0.40 d P .
C23A C -0.2876(12) 0.3028(7) 0.6767(9) 0.067(3) Uiso 0.60 d P .
H15 H -0.4513(27) 0.4217(19) 0.3431(32) 0.038(9) Uiso 1 d . .
H16 H -0.5507(30) 0.3165(19) 0.4609(33) 0.046(10) Uiso 1 d . .
H18 H -0.2426(26) 0.2349(18) 0.3282(32) 0.035(9) Uiso 1 d . .
H13A H -0.1488(31) 0.3873(19) 0.2691(35) 0.035(9) Uiso 1 d . .
H13B H -0.2331(29) 0.4477(21) 0.2534(35) 0.040(9) Uiso 1 d . .

loop_
_atom_type_symbol
_atom_type_description
_atom_type_scat_dispersion_real
_atom_type_scat_dispersion_imag
_atom_type_scat_source
I I -0.4742 1.8119 'International Tables Vol C Tables 4.2.6.8 and 6.1.1.4'
Fe Fe 0.3463 0.8444 'International Tables Vol C Tables 4.2.6.8 and 6.1.1.4'
S S 0.1246 0.1234 'International Tables Vol C Tables 4.2.6.8 and 6.1.1.4'
O O 0.0106 0.0060 'International Tables Vol C Tables 4.2.6.8 and 6.1.1.4'
N N 0.0061 0.0033 'International Tables Vol C Tables 4.2.6.8 and 6.1.1.4'
C C 0.0033 0.0016 'International Tables Vol C Tables 4.2.6.8 and 6.1.1.4'
H H 0.0000 0.0000 'International Tables Vol C Tables 4.2.6.8 and 6.1.1.4'

loop_
_geom_angle_atom_site_label_1
_geom_angle_atom_site_label_2
_geom_angle_atom_site_label_3
_geom_angle
_geom_angle_site_symmetry_1
_geom_angle_site_symmetry_3
_geom_angle_publ_flag
C19B Fe C14 116.5(6) . . ?
C19B Fe C21A 24.6(5) . . ?
C14 Fe C21A 108.3(3) . . ?
C19B Fe C18 112.4(5) . . ?
C14 Fe C18 42.08(14) . . ?
C21A Fe C18 123.5(4) . . ?
C19B Fe C17 136.1(6) . . ?
C14 Fe C17 69.6(2) . . ?
C21A Fe C17 158.8(5) . . ?
C18 Fe C17 40.79(14) . . ?
C19B Fe C15 146.0(8) . . ?
C14 Fe C15 41.36(15) . . ?
C21A Fe C15 124.3(4) . . ?
C18 Fe C15 69.72(15) . . ?
C17 Fe C15 68.88(15) . . ?
C19B Fe C21B 67.0(6) . . ?
C14 Fe C21B 133.9(5) . . ?
C21A Fe C21B 54.2(5) . . ?
C18 Fe C21B 175.6(6) . . ?
C17 Fe C21B 142.6(5) . . ?
C15 Fe C21B 108.2(5) . . ?
C19B Fe C16 173.0(7) . . ?
C14 Fe C16 69.5(2) . . ?
C21A Fe C16 159.8(5) . . ?
C18 Fe C16 69.17(15) . . ?
C17 Fe C16 40.82(15) . . ?
C15 Fe C16 40.88(14) . . ?
C21B Fe C16 112.0(4) . . ?
C19B Fe C22B 67.0(7) . . ?
C14 Fe C22B 172.7(5) . . ?
C21A Fe C22B 72.0(5) . . ?
C18 Fe C22B 144.0(5) . . ?
C17 Fe C22B 112.9(4) . . ?
C15 Fe C22B 132.2(5) . . ?
C21B Fe C22B 40.1(5) . . ?
C16 Fe C22B 107.6(5) . . ?
C19B Fe C19A 69.5(6) . . ?
C14 Fe C19A 155.3(5) . . ?
C21A Fe C19A 66.4(4) . . ?
C18 Fe C19A 161.3(5) . . ?
C17 Fe C19A 124.4(5) . . ?
C15 Fe C19A 119.9(3) . . ?
C21B Fe C19A 23.1(4) . . ?
C16 Fe C19A 106.7(3) . . ?
C22B Fe C19A 17.9(4) . . ?
C19B Fe C20A 57.8(5) . . ?
C14 Fe C20A 120.2(4) . . ?
C21A Fe C20A 39.2(4) . . ?
C18 Fe C20A 157.3(5) . . ?
C17 Fe C20A 160.4(5) . . ?
C15 Fe C20A 106.3(3) . . ?
C21B Fe C20A 18.8(4) . . ?
C16 Fe C20A 123.3(4) . . ?
C22B Fe C20A 55.2(5) . . ?
C19A Fe C20A 40.2(5) . . ?
C19B Fe C23A 52.8(7) . . ?
C14 Fe C23A 162.1(4) . . ?
C21A Fe C23A 67.8(4) . . ?
C18 Fe C23A 124.2(4) . . ?
C17 Fe C23A 107.4(3) . . ?
C15 Fe C23A 155.5(4) . . ?
C21B Fe C23A 59.2(5) . . ?
C16 Fe C23A 120.4(3) . . ?
C22B Fe C23A 25.1(4) . . ?
C19A Fe C23A 40.9(4) . . ?
C20A Fe C23A 68.7(4) . . ?
C11 S10 C9 102.2(2) . . ?
C3 S4 C5 101.6(2) . . ?
C8 O7 C6 110.2(3) . . ?
C2 N1 C12 109.2(3) . . ?
C2 N1 C13 113.4(3) . . ?
C12 N1 C13 112.8(3) . . ?
N1 C12 C11 112.8(3) . . ?
C12 C11 S10 116.1(3) . . ?
C8 C9 S10 112.6(3) . . ?
O7 C8 C9 110.8(3) . . ?
O7 C6 C5 110.8(3) . . ?
C6 C5 S4 112.2(3) . . ?
C2 C3 S4 114.8(2) . . ?
N1 C2 C3 113.9(3) . . ?
C14 C13 N1 114.1(3) . . ?
C15 C14 C18 107.3(3) . . ?
C15 C14 C13 125.4(3) . . ?
C18 C14 C13 127.2(3) . . ?
C15 C14 Fe 69.9(2) . . ?
C18 C14 Fe 69.5(2) . . ?
C13 C14 Fe 124.0(3) . . ?
C16 C15 C14 108.5(3) . . ?
C16 C15 Fe 70.1(2) . . ?
C14 C15 Fe 68.8(2) . . ?
C17 C16 C15 107.7(3) . . ?
C17 C16 Fe 69.0(2) . . ?
C15 C16 Fe 69.0(2) . . ?
C18 C17 C16 109.3(3) . . ?
C18 C17 Fe 69.6(2) . . ?
C16 C17 Fe 70.2(2) . . ?
C17 C18 C14 107.2(3) . . ?
C17 C18 Fe 69.6(2) . . ?
C14 C18 Fe 68.5(2) . . ?
C22B C19A C21B 148.2(26) . . ?
C22B C19A C20A 132.7(21) . . ?
C21B C19A C20A 16.0(13) . . ?
C22B C19A C23A 23.8(17) . . ?
C21B C19A C23A 125.0(16) . . ?
C20A C19A C23A 109.2(8) . . ?
C22B C19A C23B 37.0(18) . . ?
C21B C19A C23B 112.0(16) . . ?
C20A C19A C23B 96.1(8) . . ?
C23A C19A C23B 13.2(7) . . ?
C22B C19A C20B 113.4(21) . . ?
C21B C19A C20B 35.2(13) . . ?
C20A C19A C20B 19.3(6) . . ?
C23A C19A C20B 89.9(7) . . ?
C23B C19A C20B 76.8(7) . . ?
C22B C19A Fe 80.6(17) . . ?
C21B C19A Fe 76.6(13) . . ?
C20A C19A Fe 69.9(5) . . ?
C23A C19A Fe 69.9(5) . . ?
C23B C19A Fe 65.2(5) . . ?
C20B C19A Fe 61.3(5) . . ?
C21B C20A C20B 146.3(26) . . ?
C21B C20A C21A 125.9(21) . . ?
C20B C20A C21A 20.3(11) . . ?
C21B C20A C19A 19.8(16) . . ?
C20B C20A C19A 126.8(15) . . ?
C21A C20A C19A 106.4(8) . . ?
C21B C20A C22B 33.8(17) . . ?
C20B C20A C22B 112.6(15) . . ?
C21A C20A C22B 92.2(8) . . ?
C19A C20A C22B 14.3(6) . . ?
C21B C20A C19B 103.9(20) . . ?
C20B C20A C19B 42.4(13) . . ?
C21A C20A C19B 22.0(7) . . ?
C19A C20A C19B 84.4(9) . . ?
C22B C20A C19B 70.2(9) . . ?
C21B C20A Fe 78.2(18) . . ?
C20B C20A Fe 79.9(12) . . ?
C21A C20A Fe 68.4(5) . . ?
C19A C20A Fe 69.9(5) . . ?
C22B C20A Fe 62.2(5) . . ?
C19B C20A Fe 58.4(6) . . ?
C22A C19B C21A 161.2(39) . . ?
C22A C19B C23B 38.2(30) . . ?
C21A C19B C23B 128.0(16) . . ?
C22A C19B C20B 149.4(36) . . ?
C21A C19B C20B 14.1(10) . . ?
C23B C19B C20B 113.9(12) . . ?
C22A C19B C23A 52.3(30) . . ?
C21A C19B C23A 114.2(15) . . ?
C23B C19B C23A 14.1(7) . . ?
C20B C19B C23A 100.1(11) . . ?
C22A C19B C20A 127.7(34) . . ?
C21A C19B C20A 37.2(10) . . ?
C23B C19B C20A 90.9(10) . . ?
C20B C19B C20A 23.1(6) . . ?
C23A C19B C20A 77.0(8) . . ?
C22A C19B Fe 101.5(36) . . ?
C21A C19B Fe 81.4(11) . . ?
C23B C19B Fe 75.1(10) . . ?
C20B C19B Fe 74.0(8) . . ?
C23A C19B Fe 66.9(8) . . ?
C20A C19B Fe 63.8(5) . . ?
C19B C22A C23B 120.1(37) . . ?
C19B C22A C21A 11.0(22) . . ?
C23B C22A C21A 112.8(16) . . ?
C19B C22A C23A 109.0(30) . . ?
C23B C22A C23A 11.2(12) . . ?
C21A C22A C23A 101.6(10) . . ?
C19B C22A C20B 21.7(25) . . ?
C23B C22A C20B 101.1(15) . . ?
C21A C22A C20B 11.8(6) . . ?
C23A C22A C20B 90.0(8) . . ?
C19B C22A Fe 62.5(29) . . ?
C23B C22A Fe 73.1(13) . . ?
C21A C22A Fe 64.3(6) . . ?
C23A C22A Fe 66.0(6) . . ?
C20B C22A Fe 60.2(5) . . ?
C19A C22B C23A 139.5(28) . . ?
C19A C22B C23B 126.8(23) . . ?
C23A C22B C23B 12.7(12) . . ?
C19A C22B C21B 17.9(16) . . ?
C23A C22B C21B 122.1(17) . . ?
C23B C22B C21B 109.4(13) . . ?
C19A C22B C20A 33.0(16) . . ?
C23A C22B C20A 106.8(15) . . ?
C23B C22B C20A 94.1(10) . . ?
C21B C22B C20A 15.4(7) . . ?
C19A C22B Fe 81.6(17) . . ?
C23A C22B Fe 78.4(13) . . ?
C23B C22B Fe 72.7(9) . . ?
C21B C22B Fe 69.1(9) . . ?
C20A C22B Fe 62.5(5) . . ?
C20A C21B C19A 144.2(29) . . ?
C20A C21B C22B 130.8(24) . . ?
C19A C21B C22B 13.9(11) . . ?
C20A C21B C20B 18.8(15) . . ?
C19A C21B C20B 125.6(18) . . ?
C22B C21B C20B 112.1(13) . . ?
C20A C21B C21A 37.0(16) . . ?
C19A C21B C21A 107.6(16) . . ?
C22B C21B C21A 93.9(11) . . ?
C20B C21B C21A 18.2(6) . . ?
C20A C21B C23A 108.8(20) . . ?
C19A C21B C23A 35.7(11) . . ?
C22B C21B C23A 22.0(7) . . ?
C20B C21B C23A 90.1(10) . . ?
C21A C21B C23A 71.9(7) . . ?
C20A C21B Fe 83.0(18) . . ?
C19A C21B Fe 80.4(13) . . ?
C22B C21B Fe 70.8(10) . . ?
C20B C21B Fe 71.5(9) . . ?
C21A C21B Fe 62.3(6) . . ?
C23A C21B Fe 61.3(5) . . ?
C20B C21A C19B 147.4(24) . . ?
C20B C21A C20A 26.6(15) . . ?
C19B C21A C20A 120.7(16) . . ?
C20B C21A C22A 141.3(22) . . ?
C19B C21A C22A 7.8(17) . . ?
C20A C21A C22A 114.9(12) . . ?
C20B C21A C21B 43.7(16) . . ?
C19B C21A C21B 103.7(15) . . ?
C20A C21A C21B 17.1(6) . . ?
C22A C21A C21B 97.9(11) . . ?
C20B C21A Fe 87.4(17) . . ?
C19B C21A Fe 74.0(13) . . ?
C20A C21A Fe 72.4(5) . . ?
C22A C21A Fe 75.6(8) . . ?
C21B C21A Fe 63.5(6) . . ?
C21A C20B C20A 133.0(25) . . ?
C21A C20B C19B 18.5(14) . . ?
C20A C20B C19B 114.5(17) . . ?
C21A C20B C21B 118.1(20) . . ?
C20A C20B C21B 14.9(11) . . ?
C19B C20B C21B 99.6(13) . . ?
C21A C20B C22A 26.9(16) . . ?
C20A C20B C22A 106.4(14) . . ?
C19B C20B C22A 9.0(12) . . ?
C21B C20B C22A 91.6(10) . . ?
C21A C20B C19A 99.1(18) . . ?
C20A C20B C19A 33.9(10) . . ?
C19B C20B C19A 80.6(11) . . ?
C21B C20B C19A 19.1(7) . . ?
C22A C20B C19A 72.5(7) . . ?
C21A C20B Fe 74.4(16) . . ?
C20A C20B Fe 76.7(11) . . ?
C19B C20B Fe 64.4(9) . . ?
C21B C20B Fe 67.6(9) . . ?
C22A C20B Fe 64.0(6) . . ?
C19A C20B Fe 60.1(4) . . ?
C23A C23B C22A 147.1(33) . . ?
C23A C23B C22B 21.6(20) . . ?
C22A C23B C22B 125.7(17) . . ?
C23A C23B C19B 125.6(28) . . ?
C22A C23B C19B 21.6(9) . . ?
C22B C23B C19B 104.5(12) . . ?
C23A C23B C19A 37.8(21) . . ?
C22A C23B C19A 109.6(15) . . ?
C22B C23B C19A 16.3(7) . . ?
C19B C23B C19A 88.5(10) . . ?
C23A C23B Fe 79.0(23) . . ?
C22A C23B Fe 79.2(11) . . ?
C22B C23B Fe 68.8(8) . . ?
C19B C23B Fe 63.9(8) . . ?
C19A C23B Fe 62.7(5) . . ?
C23B C23A C22B 145.7(31) . . ?
C23B C23A C19A 129.0(26) . . ?
C22B C23A C19A 16.7(12) . . ?
C23B C23A C22A 21.7(22) . . ?
C22B C23A C22A 124.2(15) . . ?
C19A C23A C22A 107.5(9) . . ?
C23B C23A C19B 40.3(22) . . ?
C22B C23A C19B 105.9(14) . . ?
C19A C23A C19B 89.4(8) . . ?
C22A C23A C19B 18.7(5) . . ?
C23B C23A C21B 109.9(25) . . ?
C22B C23A C21B 35.9(11) . . ?
C19A C23A C21B 19.3(6) . . ?
C22A C23A C21B 88.3(8) . . ?
C19B C23A C21B 70.1(7) . . ?
C23B C23A Fe 86.2(23) . . ?
C22B C23A Fe 76.5(12) . . ?
C19A C23A Fe 69.2(5) . . ?
C22A C23A Fe 72.5(6) . . ?
C19B C23A Fe 60.3(6) . . ?
C21B C23A Fe 59.5(5) . . ?

loop_
_geom_bond_atom_site_label_1
_geom_bond_atom_site_label_2
_geom_bond_distance
_geom_bond_site_symmetry_2
_geom_bond_publ_flag
Fe C19B 1.96(2) . ?
Fe C14 2.005(4) . ?
Fe C21A 2.011(9) . ?
Fe C18 2.018(4) . ?
Fe C17 2.019(4) . ?
Fe C15 2.019(4) . ?
Fe C21B 2.03(2) . ?
Fe C16 2.034(4) . ?
Fe C22B 2.056(15) . ?
Fe C19A 2.061(7) . ?
Fe C20A 2.062(8) . ?
Fe C23A 2.071(10) . ?
S10 C11 1.801(4) . ?
S10 C9 1.817(5) . ?
S4 C3 1.802(4) . ?
S4 C5 1.815(4) . ?
O7 C8 1.410(4) . ?
O7 C6 1.426(4) . ?
N1 C2 1.490(4) . ?
N1 C12 1.505(4) . ?
N1 C13 1.522(5) . ?
C12 C11 1.515(5) . ?
C9 C8 1.504(6) . ?
C6 C5 1.492(5) . ?
C3 C2 1.503(5) . ?
C13 C14 1.478(5) . ?
C14 C15 1.421(5) . ?
C14 C18 1.444(5) . ?
C15 C16 1.416(5) . ?
C16 C17 1.413(5) . ?
C17 C18 1.407(5) . ?
C19A C22B 0.639(13) . ?
C19A C21B 0.819(15) . ?
C19A C20A 1.42(2) . ?
C19A C23A 1.444(13) . ?
C19A C23B 1.83(2) . ?
C19A C20B 2.03(2) . ?
C20A C21B 0.668(14) . ?
C20A C20B 0.839(14) . ?
C20A C21A 1.37(2) . ?
C20A C22B 1.91(2) . ?
C20A C19B 1.94(2) . ?
C19B C22A 0.61(2) . ?
C19B C21A 0.85(2) . ?
C19B C23B 1.43(3) . ?
C19B C20B 1.44(2) . ?
C19B C23A 1.79(2) . ?
C22A C23B 1.02(2) . ?
C22A C21A 1.44(2) . ?
C22A C23A 1.50(2) . ?
C22A C20B 1.99(2) . ?
C22B C23A 0.896(14) . ?
C22B C23B 1.37(2) . ?
C22B C21B 1.40(2) . ?
C21B C20B 1.44(2) . ?
C21B C21A 1.84(2) . ?
C21B C23A 2.03(2) . ?
C21A C20B 0.651(14) . ?
C23B C23A 0.54(2) . ?
